data_7063940
loop_
_publ_author_name
'Leitner, Zden\<ek'
'C\'isa\<rov\'a, Ivana'
'Kalb\'a\<cov\'a Vejpravov\'a, Jana'
'\<St\<epni\<cka, Petr'

_publ_section_title
;
 Synthesis and coordination behaviour of a protic phosphinoferrocene
 amidine
;
_journal_issue 36
_journal_name_full 'New Journal of Chemistry'
_journal_page_first 15723
_journal_page_last 15735
_journal_paper_doi 10.1039/D5NJ02886H
_journal_volume 49
_journal_year 2025
_chemical_formula_moiety 'C52 H54 Cl2 Fe2 N4 P2 Pd2, 2(C32 H12 B F24), C H2 Cl2'
_chemical_formula_sum 'C117 H80 B2 Cl4 F48 Fe2 N4 P2 Pd2'
_chemical_formula_weight 3003.71
_space_group_crystal_system triclinic
_space_group_IT_number 2
_space_group_name_Hall '-P 1'
_space_group_name_H-M_alt 'P -1'
_atom_sites_solution_hydrogens mixed
_atom_sites_solution_primary direct
_atom_sites_solution_secondary difmap
_audit_creation_method SHELXL-2017/1
_audit_update_record
;
2025-07-02 deposited with the CCDC.	2025-08-04 downloaded from the CCDC.
;
_cell_angle_alpha 76.6660(10)
_cell_angle_beta 79.2720(10)
_cell_angle_gamma 65.0120(10)
_cell_formula_units_Z 1
_cell_length_a 13.3520(4)
_cell_length_b 14.7860(4)
_cell_length_c 17.0045(6)
_cell_measurement_reflns_used 9718
_cell_measurement_temperature 120(2)
_cell_measurement_theta_max 28.25
_cell_measurement_theta_min 2.19
_cell_volume 2945.79(16)
_computing_cell_refinement 'SAINT V8.40B (Bruker AXS LLC, 2019)'
_computing_data_collection 'Bruker Instrument Service v8.5.0.27 Release'
_computing_data_reduction 'SAINT V8.40B (Bruker AXS LLC, 2019)'
_computing_molecular_graphics 'PLATON (Spek, 2017)'
_computing_publication_material 'PLATON (Spek, 2017)'
_computing_structure_refinement 'SHELXL-2017/1 (Sheldrick, 2017)'
_computing_structure_solution 'SHELXT 2018 (Sheldrick, 2018)'
_diffrn_ambient_temperature 120(2)
_diffrn_measured_fraction_theta_full 0.999
_diffrn_measured_fraction_theta_max 0.998
_diffrn_measurement_device_type 'Bruker D8 VENTURE Kappa Duo'
_diffrn_measurement_method '\f and \w scans'
_diffrn_radiation_monochromator 'Quazar Mo multilayer optic'
_diffrn_radiation_source 'I\mS micro-focus sealed tube'
_diffrn_radiation_type MoK\a
_diffrn_radiation_wavelength 0.71073
_diffrn_reflns_av_R_equivalents 0.0233
_diffrn_reflns_av_unetI/netI 0.0180
_diffrn_reflns_Laue_measured_fraction_full 0.999
_diffrn_reflns_Laue_measured_fraction_max 0.998
_diffrn_reflns_limit_h_max 17
_diffrn_reflns_limit_h_min -17
_diffrn_reflns_limit_k_max 19
_diffrn_reflns_limit_k_min -19
_diffrn_reflns_limit_l_max 22
_diffrn_reflns_limit_l_min -22
_diffrn_reflns_number 69272
_diffrn_reflns_point_group_measured_fraction_full 0.999
_diffrn_reflns_point_group_measured_fraction_max 0.998
_diffrn_reflns_theta_full 25.242
_diffrn_reflns_theta_max 28.256
_diffrn_reflns_theta_min 1.904
_exptl_absorpt_coefficient_mu 0.787
_exptl_absorpt_correction_T_max 0.92
_exptl_absorpt_correction_T_min 0.83
_exptl_absorpt_correction_type multi-scan
_exptl_absorpt_process_details
;
Krause, L., Herbst-Irmer, R., Sheldrick, G. M., Stalke, D. (2015).
J. Appl. Cryst. 48, 3-10.
;
_exptl_crystal_colour green
_exptl_crystal_density_diffrn 1.693
_exptl_crystal_description prism
_exptl_crystal_F_000 1494
_exptl_crystal_size_max 0.33
_exptl_crystal_size_mid 0.19
_exptl_crystal_size_min 0.10
_refine_diff_density_max 1.311
_refine_diff_density_min -0.861
_refine_diff_density_rms 0.071
_refine_ls_extinction_method none
_refine_ls_goodness_of_fit_ref 1.026
_refine_ls_hydrogen_treatment constr
_refine_ls_matrix_type full
_refine_ls_number_parameters 826
_refine_ls_number_reflns 14574
_refine_ls_number_restraints 0
_refine_ls_restrained_S_all 1.026
_refine_ls_R_factor_all 0.0343
_refine_ls_R_factor_gt 0.0318
_refine_ls_shift/su_max 0.003
_refine_ls_shift/su_mean 0.000
_refine_ls_structure_factor_coef Fsqd
_refine_ls_weighting_details 'w=1/[\s^2^(Fo^2^)+(0.0313P)^2^+4.2990P] where P=(Fo^2^+2Fc^2^)/3'
_refine_ls_weighting_scheme calc
_refine_ls_wR_factor_gt 0.0766
_refine_ls_wR_factor_ref 0.0783
_reflns_Friedel_coverage 0.000
_reflns_number_gt 13578
_reflns_number_total 14574
_reflns_threshold_expression 'I > 2\s(I)'
_cod_data_source_file d5nj02886h2.cif
_cod_data_source_block zl291
_cod_depositor_comments 'Adding full bibliography for 7063939--7063948.cif.'
_cod_database_code 7063940
_shelx_shelxl_version_number 2017/1
_shelx_space_group_comment
;
The symmetry employed for this shelxl refinement is uniquely defined
by the following loop, which should always be used as a source of
symmetry information in preference to the above space-group names.
They are only intended as comments.
;
_shelx_estimated_absorpt_t_min 0.781
_shelx_estimated_absorpt_t_max 0.925

loop_
_space_group_symop_operation_xyz
'x, y, z'
'-x, -y, -z'

loop_
_atom_site_label
_atom_site_type_symbol
_atom_site_fract_x
_atom_site_fract_y
_atom_site_fract_z
_atom_site_U_iso_or_equiv
_atom_site_adp_type
_atom_site_occupancy
_atom_site_site_symmetry_order
_atom_site_calc_flag
_atom_site_refinement_flags_posn
_atom_site_refinement_flags_adp
_atom_site_refinement_flags_occupancy
_atom_site_disorder_assembly
_atom_site_disorder_group
Pd1 Pd 0.61232(2) 0.52251(2) 0.44613(2) 0.01240(4) Uani 1 1 d . . . . .
Cl1 Cl 0.55363(4) 0.48576(4) 0.58209(3) 0.01942(9) Uani 1 1 d . . . . .
Fe1 Fe 0.89486(2) 0.39185(2) 0.33022(2) 0.01573(6) Uani 1 1 d . . . . .
P1 P 0.76513(4) 0.53059(3) 0.47550(3) 0.01298(8) Uani 1 1 d . . . . .
N1 N 0.65583(12) 0.55431(11) 0.32508(9) 0.0149(3) Uani 1 1 d . . . . .
N2 N 0.50023(13) 0.70471(12) 0.30271(10) 0.0190(3) Uani 1 1 d . . . . .
H2N H 0.477855 0.692893 0.353710 0.023 Uiso 1 1 d R U . . .
C1 C 0.74846(14) 0.48223(14) 0.28516(11) 0.0158(3) Uani 1 1 d . . . . .
C2 C 0.76644(16) 0.37895(14) 0.29119(12) 0.0197(4) Uani 1 1 d . . . . .
H2 H 0.719839 0.346708 0.321957 0.024 Uiso 1 1 calc R U . . .
C3 C 0.86714(17) 0.33295(16) 0.24262(13) 0.0252(4) Uani 1 1 d . . . . .
H3 H 0.899989 0.264059 0.235691 0.030 Uiso 1 1 calc R U . . .
C4 C 0.91013(17) 0.40745(16) 0.20631(12) 0.0252(4) Uani 1 1 d . . . . .
H4 H 0.976463 0.396999 0.170717 0.030 Uiso 1 1 calc R U . . .
C5 C 0.83698(16) 0.50054(15) 0.23228(11) 0.0207(4) Uani 1 1 d . . . . .
H5 H 0.845448 0.563109 0.217254 0.025 Uiso 1 1 calc R U . . .
C6 C 0.88572(14) 0.43281(14) 0.43712(11) 0.0162(3) Uani 1 1 d . . . . .
C7 C 0.89818(16) 0.32893(14) 0.44938(12) 0.0205(4) Uani 1 1 d . . . . .
H7 H 0.847463 0.301795 0.480935 0.025 Uiso 1 1 calc R U . . .
C8 C 1.00014(17) 0.27430(16) 0.40571(13) 0.0261(4) Uani 1 1 d . . . . .
H8 H 1.029463 0.204091 0.403347 0.031 Uiso 1 1 calc R U . . .
C9 C 1.05040(16) 0.34253(17) 0.36636(14) 0.0271(4) Uani 1 1 d . . . . .
H9 H 1.119166 0.325518 0.333149 0.033 Uiso 1 1 calc R U . . .
C10 C 0.98101(15) 0.44082(16) 0.38470(12) 0.0216(4) Uani 1 1 d . . . . .
H10 H 0.994900 0.500542 0.365912 0.026 Uiso 1 1 calc R U . . .
C11 C 0.59309(15) 0.63328(14) 0.27777(11) 0.0164(3) Uani 1 1 d . . . . .
H11 H 0.616051 0.639748 0.221149 0.020 Uiso 1 1 calc R U . . .
C12 C 0.77362(14) 0.51315(14) 0.58362(11) 0.0163(3) Uani 1 1 d . . . . .
C13 C 0.83555(16) 0.41949(15) 0.62725(12) 0.0215(4) Uani 1 1 d . . . . .
H13 H 0.875119 0.362863 0.600344 0.026 Uiso 1 1 calc R U . . .
C14 C 0.83953(18) 0.40875(18) 0.71027(13) 0.0289(4) Uani 1 1 d . . . . .
H14 H 0.882690 0.345040 0.739803 0.035 Uiso 1 1 calc R U . . .
C15 C 0.7807(2) 0.49079(19) 0.74983(13) 0.0309(5) Uani 1 1 d . . . . .
H15 H 0.783824 0.483381 0.806421 0.037 Uiso 1 1 calc R U . . .
C16 C 0.71722(19) 0.58359(18) 0.70710(13) 0.0283(4) Uani 1 1 d . . . . .
H16 H 0.676144 0.639452 0.734646 0.034 Uiso 1 1 calc R U . . .
C17 C 0.71333(17) 0.59544(15) 0.62400(12) 0.0217(4) Uani 1 1 d . . . . .
H17 H 0.669823 0.659264 0.594820 0.026 Uiso 1 1 calc R U . . .
C18 C 0.77223(14) 0.65225(13) 0.43587(10) 0.0149(3) Uani 1 1 d . . . . .
C19 C 0.67880(15) 0.73400(14) 0.40702(11) 0.0187(3) Uani 1 1 d . . . . .
H19 H 0.614466 0.723895 0.402701 0.022 Uiso 1 1 calc R U . . .
C20 C 0.67932(17) 0.83013(14) 0.38456(12) 0.0226(4) Uani 1 1 d . . . . .
H20 H 0.615094 0.885771 0.365412 0.027 Uiso 1 1 calc R U . . .
C21 C 0.77276(17) 0.84520(15) 0.38992(12) 0.0223(4) Uani 1 1 d . . . . .
H21 H 0.772961 0.911092 0.374222 0.027 Uiso 1 1 calc R U . . .
C22 C 0.86628(17) 0.76436(15) 0.41817(12) 0.0224(4) Uani 1 1 d . . . . .
H22 H 0.930778 0.774900 0.421234 0.027 Uiso 1 1 calc R U . . .
C23 C 0.86638(15) 0.66805(14) 0.44205(12) 0.0191(3) Uani 1 1 d . . . . .
H23 H 0.930171 0.613052 0.462513 0.023 Uiso 1 1 calc R U . . .
C24 C 0.42310(17) 0.78629(15) 0.24798(12) 0.0237(4) Uani 1 1 d . . . . .
H24 H 0.450906 0.774810 0.190818 0.028 Uiso 1 1 calc R U . . .
C25 C 0.31022(18) 0.77947(19) 0.26855(16) 0.0355(5) Uani 1 1 d . . . . .
H25A H 0.317664 0.712553 0.262412 0.053 Uiso 1 1 calc R U . . .
H25B H 0.258005 0.831846 0.231740 0.053 Uiso 1 1 calc R U . . .
H25C H 0.282366 0.789614 0.324740 0.053 Uiso 1 1 calc R U . . .
C26 C 0.4187(2) 0.88811(17) 0.25535(15) 0.0352(5) Uani 1 1 d . . . . .
H26A H 0.393019 0.899810 0.311403 0.053 Uiso 1 1 calc R U . . .
H26B H 0.367285 0.941673 0.218641 0.053 Uiso 1 1 calc R U . . .
H26C H 0.493005 0.888720 0.240759 0.053 Uiso 1 1 calc R U . . .
B1 B 0.66496(16) 0.15739(15) 0.18421(12) 0.0157(4) Uani 1 1 d . . . . .
C31 C 0.72825(15) 0.06787(14) 0.12847(11) 0.0165(3) Uani 1 1 d . . . . .
C32 C 0.74306(16) -0.03188(14) 0.16321(11) 0.0189(3) Uani 1 1 d . . . . .
H32 H 0.715899 -0.045701 0.218438 0.023 Uiso 1 1 calc R U . . .
C33 C 0.79626(17) -0.11175(14) 0.11969(12) 0.0209(4) Uani 1 1 d . . . . .
C34 C 0.83844(17) -0.09502(15) 0.03932(12) 0.0222(4) Uani 1 1 d . . . . .
H34 H 0.876581 -0.149389 0.009805 0.027 Uiso 1 1 calc R U . . .
C35 C 0.82330(16) 0.00316(15) 0.00344(11) 0.0216(4) Uani 1 1 d . . . . .
C36 C 0.76787(16) 0.08300(15) 0.04627(11) 0.0195(4) Uani 1 1 d . . . . .
H36 H 0.756484 0.149838 0.019033 0.023 Uiso 1 1 calc R U . . .
C37 C 0.8086(2) -0.21617(16) 0.16013(13) 0.0299(5) Uani 1 1 d . . . . .
C38 C 0.8702(2) 0.02064(18) -0.08315(13) 0.0313(5) Uani 1 1 d . . . . .
C39 C 0.67067(15) 0.26610(14) 0.13951(11) 0.0166(3) Uani 1 1 d . . . . .
C40 C 0.76973(16) 0.27138(14) 0.09776(11) 0.0191(3) Uani 1 1 d . . . . .
H40 H 0.833566 0.210288 0.093980 0.023 Uiso 1 1 calc R U . . .
C41 C 0.77757(16) 0.36295(15) 0.06178(12) 0.0216(4) Uani 1 1 d . . . . .
C42 C 0.68810(17) 0.45425(15) 0.06796(12) 0.0226(4) Uani 1 1 d . . . . .
H42 H 0.693404 0.516836 0.043312 0.027 Uiso 1 1 calc R U . . .
C43 C 0.59071(16) 0.45116(14) 0.11126(12) 0.0207(4) Uani 1 1 d . . . . .
C44 C 0.58186(16) 0.35944(14) 0.14543(11) 0.0191(3) Uani 1 1 d . . . . .
H44 H 0.513155 0.360229 0.173740 0.023 Uiso 1 1 calc R U . . .
C45 C 0.88418(19) 0.36118(18) 0.01304(14) 0.0306(5) Uani 1 1 d . . . . .
C46 C 0.49171(18) 0.54703(16) 0.12207(14) 0.0284(4) Uani 1 1 d . . . . .
C47 C 0.53631(15) 0.16621(13) 0.20416(11) 0.0164(3) Uani 1 1 d . . . . .
C48 C 0.46384(16) 0.21068(14) 0.14267(12) 0.0196(4) Uani 1 1 d . . . . .
H48 H 0.489461 0.238536 0.090851 0.023 Uiso 1 1 calc R U . . .
C49 C 0.35629(16) 0.21513(15) 0.15527(12) 0.0223(4) Uani 1 1 d . . . . .
C50 C 0.31466(16) 0.17601(15) 0.23003(13) 0.0221(4) Uani 1 1 d . . . . .
H50 H 0.240793 0.179593 0.238667 0.026 Uiso 1 1 calc R U . . .
C51 C 0.38390(15) 0.13176(14) 0.29140(12) 0.0189(3) Uani 1 1 d . . . . .
C52 C 0.49280(15) 0.12615(13) 0.27841(11) 0.0177(3) Uani 1 1 d . . . . .
H52 H 0.538836 0.093981 0.321566 0.021 Uiso 1 1 calc R U . . .
C53 C 0.2794(2) 0.2652(2) 0.08972(15) 0.0358(5) Uani 1 1 d . . . . .
C54 C 0.33993(16) 0.09678(15) 0.37499(13) 0.0239(4) Uani 1 1 d . . . . .
C55 C 0.72698(15) 0.12760(13) 0.26694(11) 0.0153(3) Uani 1 1 d . . . . .
C56 C 0.67237(15) 0.17192(13) 0.33594(11) 0.0172(3) Uani 1 1 d . . . . .
H56 H 0.597602 0.219824 0.334574 0.021 Uiso 1 1 calc R U . . .
C57 C 0.72390(16) 0.14816(14) 0.40621(11) 0.0183(3) Uani 1 1 d . . . . .
C58 C 0.83434(16) 0.08236(15) 0.41008(11) 0.0208(4) Uani 1 1 d . . . . .
H58 H 0.869795 0.066491 0.457922 0.025 Uiso 1 1 calc R U . . .
C59 C 0.89129(15) 0.04045(15) 0.34148(12) 0.0196(4) Uani 1 1 d . . . . .
C60 C 0.83916(15) 0.06182(14) 0.27203(11) 0.0171(3) Uani 1 1 d . . . . .
H60 H 0.880589 0.031016 0.226526 0.021 Uiso 1 1 calc R U . . .
C61 C 0.65929(18) 0.19503(16) 0.47875(12) 0.0241(4) Uani 1 1 d . . . . .
C62 C 1.01172(17) -0.02981(18) 0.34336(13) 0.0290(4) Uani 1 1 d . . . . .
F1 F 0.71275(15) -0.21908(12) 0.19919(11) 0.0509(4) Uani 1 1 d . . . . .
F2 F 0.87925(16) -0.25517(11) 0.21662(10) 0.0513(4) Uani 1 1 d . . . . .
F3 F 0.84481(17) -0.28145(11) 0.10861(9) 0.0516(5) Uani 1 1 d . . . . .
F4 F 0.97823(15) -0.03636(17) -0.09394(10) 0.0736(7) Uani 1 1 d . . . . .
F5 F 0.82314(18) -0.00345(15) -0.13322(9) 0.0587(5) Uani 1 1 d . . . . .
F6 F 0.85826(18) 0.11523(13) -0.11115(9) 0.0550(5) Uani 1 1 d . . . . .
F7 F 0.97353(10) 0.29539(11) 0.04949(9) 0.0337(3) Uani 1 1 d . . . . .
F8 F 0.89639(15) 0.33347(19) -0.05860(9) 0.0655(6) Uani 1 1 d . . . . .
F9 F 0.89229(14) 0.45037(12) -0.00036(15) 0.0715(7) Uani 1 1 d . . . . .
F10 F 0.50970(15) 0.63019(11) 0.08785(13) 0.0609(5) Uani 1 1 d . . . . .
F11 F 0.40213(12) 0.55274(11) 0.09394(10) 0.0427(4) Uani 1 1 d . . . . .
F12 F 0.46092(13) 0.55517(12) 0.20095(9) 0.0428(4) Uani 1 1 d . . . . .
F13 F 0.32377(14) 0.30074(15) 0.02067(10) 0.0555(5) Uani 1 1 d . . . . .
F14 F 0.2381(2) 0.2056(2) 0.07464(14) 0.0923(9) Uani 1 1 d . . . . .
F15 F 0.19094(18) 0.3446(2) 0.11155(14) 0.0953(9) Uani 1 1 d . . . . .
F16 F 0.41447(11) 0.01295(11) 0.41311(8) 0.0372(3) Uani 1 1 d . . . . .
F17 F 0.30738(15) 0.16763(12) 0.42167(9) 0.0461(4) Uani 1 1 d . . . . .
F18 F 0.25083(11) 0.07701(11) 0.37541(9) 0.0375(3) Uani 1 1 d . . . . .
F19 F 0.70409(18) 0.14340(15) 0.54746(9) 0.0666(6) Uani 1 1 d . . . . .
F20 F 0.65270(18) 0.28716(12) 0.47444(11) 0.0635(6) Uani 1 1 d . . . . .
F21 F 0.55813(15) 0.19858(19) 0.49202(12) 0.0716(7) Uani 1 1 d . . . . .
F22 F 1.03622(14) -0.08231(15) 0.41739(10) 0.0616(5) Uani 1 1 d . . . . .
F23 F 1.04233(12) -0.09948(14) 0.29669(11) 0.0541(5) Uani 1 1 d . . . . .
F24 F 1.07863(13) 0.01775(15) 0.31795(15) 0.0678(6) Uani 1 1 d . . . . .
C1S C 0.5327(7) -0.0052(6) 0.0357(5) 0.0689(19) Uiso 0.5 1 d . . P . .
H1S1 H 0.612419 -0.050778 0.029707 0.083 Uiso 0.5 1 d R U P . .
H1S2 H 0.515396 0.016696 0.089224 0.083 Uiso 0.5 1 d R U P . .
Cl1S Cl 0.5058(4) 0.1031(3) -0.0437(2) 0.1055(15) Uani 0.5 1 d . . P . .
Cl2S Cl 0.4525(3) -0.0691(3) 0.0306(2) 0.0749(9) Uani 0.5 1 d . . P . .

loop_
_atom_site_aniso_label
_atom_site_aniso_U_11
_atom_site_aniso_U_22
_atom_site_aniso_U_33
_atom_site_aniso_U_23
_atom_site_aniso_U_13
_atom_site_aniso_U_12
Pd1 0.00961(6) 0.01598(7) 0.01308(6) -0.00264(5) -0.00088(4) -0.00651(5)
Cl1 0.01576(19) 0.0337(2) 0.01424(19) -0.00301(16) -0.00115(15) -0.01564(18)
Fe1 0.01250(12) 0.01605(12) 0.01917(13) -0.00574(9) -0.00090(9) -0.00507(9)
P1 0.01061(19) 0.0149(2) 0.0149(2) -0.00283(15) -0.00141(15) -0.00621(16)
N1 0.0126(7) 0.0176(7) 0.0146(7) -0.0030(5) -0.0003(5) -0.0065(6)
N2 0.0171(7) 0.0212(8) 0.0158(7) -0.0030(6) -0.0035(6) -0.0040(6)
C1 0.0142(8) 0.0189(8) 0.0153(8) -0.0040(6) -0.0017(6) -0.0068(7)
C2 0.0201(9) 0.0197(9) 0.0229(9) -0.0047(7) -0.0063(7) -0.0091(7)
C3 0.0258(10) 0.0239(9) 0.0265(10) -0.0121(8) -0.0059(8) -0.0051(8)
C4 0.0209(9) 0.0311(10) 0.0185(9) -0.0088(8) 0.0019(7) -0.0049(8)
C5 0.0192(9) 0.0218(9) 0.0188(9) -0.0019(7) 0.0016(7) -0.0081(7)
C6 0.0120(8) 0.0184(8) 0.0187(8) -0.0050(6) -0.0028(6) -0.0049(6)
C7 0.0206(9) 0.0178(8) 0.0218(9) -0.0022(7) -0.0061(7) -0.0053(7)
C8 0.0212(9) 0.0210(9) 0.0309(11) -0.0084(8) -0.0096(8) 0.0016(7)
C9 0.0124(8) 0.0348(11) 0.0334(11) -0.0160(9) -0.0027(8) -0.0033(8)
C10 0.0136(8) 0.0295(10) 0.0269(10) -0.0111(8) -0.0002(7) -0.0109(7)
C11 0.0164(8) 0.0189(8) 0.0161(8) -0.0025(6) -0.0027(6) -0.0091(7)
C12 0.0145(8) 0.0224(9) 0.0160(8) -0.0028(7) -0.0017(6) -0.0113(7)
C13 0.0172(9) 0.0254(9) 0.0220(9) -0.0009(7) -0.0047(7) -0.0092(7)
C14 0.0286(11) 0.0365(11) 0.0218(10) 0.0063(8) -0.0095(8) -0.0160(9)
C15 0.0373(12) 0.0497(14) 0.0158(9) -0.0034(9) -0.0031(8) -0.0278(11)
C16 0.0350(11) 0.0382(12) 0.0204(10) -0.0115(8) 0.0024(8) -0.0217(10)
C17 0.0249(9) 0.0242(9) 0.0196(9) -0.0054(7) -0.0002(7) -0.0132(8)
C18 0.0153(8) 0.0167(8) 0.0144(8) -0.0036(6) -0.0006(6) -0.0078(6)
C19 0.0150(8) 0.0198(9) 0.0220(9) -0.0057(7) -0.0011(7) -0.0067(7)
C20 0.0226(9) 0.0166(8) 0.0255(10) -0.0029(7) -0.0047(7) -0.0041(7)
C21 0.0302(10) 0.0185(9) 0.0209(9) -0.0021(7) -0.0016(8) -0.0132(8)
C22 0.0229(9) 0.0249(9) 0.0250(9) -0.0036(7) -0.0020(7) -0.0154(8)
C23 0.0166(8) 0.0203(9) 0.0220(9) -0.0022(7) -0.0038(7) -0.0088(7)
C24 0.0241(10) 0.0201(9) 0.0211(9) -0.0041(7) -0.0080(7) -0.0005(7)
C25 0.0213(10) 0.0377(12) 0.0409(13) -0.0076(10) -0.0128(9) -0.0012(9)
C26 0.0475(14) 0.0215(10) 0.0316(12) -0.0035(9) -0.0068(10) -0.0083(10)
B1 0.0147(9) 0.0163(9) 0.0156(9) -0.0031(7) -0.0015(7) -0.0057(7)
C31 0.0158(8) 0.0186(8) 0.0153(8) -0.0037(6) -0.0028(6) -0.0061(7)
C32 0.0222(9) 0.0206(9) 0.0149(8) -0.0041(7) 0.0009(7) -0.0100(7)
C33 0.0251(9) 0.0184(9) 0.0198(9) -0.0052(7) -0.0004(7) -0.0089(7)
C34 0.0242(9) 0.0234(9) 0.0186(9) -0.0081(7) 0.0006(7) -0.0079(8)
C35 0.0232(9) 0.0266(10) 0.0139(8) -0.0041(7) -0.0011(7) -0.0087(8)
C36 0.0218(9) 0.0206(9) 0.0151(8) -0.0019(7) -0.0034(7) -0.0073(7)
C37 0.0424(13) 0.0221(10) 0.0245(10) -0.0080(8) 0.0063(9) -0.0141(9)
C38 0.0409(13) 0.0317(11) 0.0162(9) -0.0050(8) 0.0010(8) -0.0106(10)
C39 0.0175(8) 0.0182(8) 0.0152(8) -0.0020(6) -0.0036(6) -0.0078(7)
C40 0.0178(8) 0.0193(8) 0.0195(9) -0.0024(7) -0.0028(7) -0.0067(7)
C41 0.0208(9) 0.0244(9) 0.0206(9) -0.0012(7) -0.0010(7) -0.0117(8)
C42 0.0266(10) 0.0198(9) 0.0230(9) -0.0001(7) -0.0036(7) -0.0122(8)
C43 0.0212(9) 0.0182(9) 0.0225(9) -0.0047(7) -0.0031(7) -0.0066(7)
C44 0.0187(9) 0.0207(9) 0.0193(9) -0.0050(7) -0.0006(7) -0.0089(7)
C45 0.0258(10) 0.0322(11) 0.0323(11) 0.0006(9) 0.0025(9) -0.0155(9)
C46 0.0275(10) 0.0192(9) 0.0373(12) -0.0062(8) -0.0010(9) -0.0085(8)
C47 0.0161(8) 0.0145(8) 0.0193(8) -0.0053(6) -0.0014(6) -0.0055(6)
C48 0.0210(9) 0.0189(8) 0.0204(9) -0.0031(7) -0.0031(7) -0.0093(7)
C49 0.0213(9) 0.0215(9) 0.0261(10) -0.0033(7) -0.0076(7) -0.0088(7)
C50 0.0172(9) 0.0197(9) 0.0307(10) -0.0057(7) -0.0018(7) -0.0082(7)
C51 0.0183(8) 0.0155(8) 0.0227(9) -0.0056(7) 0.0019(7) -0.0070(7)
C52 0.0176(8) 0.0155(8) 0.0196(8) -0.0040(7) -0.0018(7) -0.0058(7)
C53 0.0277(11) 0.0466(14) 0.0371(12) 0.0060(10) -0.0136(9) -0.0211(10)
C54 0.0194(9) 0.0208(9) 0.0288(10) -0.0053(8) 0.0034(7) -0.0072(7)
C55 0.0166(8) 0.0144(8) 0.0162(8) -0.0023(6) -0.0012(6) -0.0076(6)
C56 0.0168(8) 0.0160(8) 0.0190(8) -0.0045(7) 0.0001(6) -0.0067(7)
C57 0.0223(9) 0.0204(8) 0.0161(8) -0.0063(7) 0.0022(7) -0.0124(7)
C58 0.0230(9) 0.0264(9) 0.0168(8) -0.0035(7) -0.0034(7) -0.0129(8)
C59 0.0155(8) 0.0228(9) 0.0208(9) -0.0032(7) -0.0016(7) -0.0081(7)
C60 0.0161(8) 0.0193(8) 0.0163(8) -0.0041(6) 0.0010(6) -0.0079(7)
C61 0.0294(10) 0.0276(10) 0.0186(9) -0.0078(8) 0.0035(8) -0.0149(8)
C62 0.0182(9) 0.0403(12) 0.0261(10) -0.0060(9) -0.0046(8) -0.0081(9)
F1 0.0577(10) 0.0345(8) 0.0607(10) -0.0090(7) 0.0215(8) -0.0292(8)
F2 0.0722(12) 0.0275(7) 0.0472(9) 0.0084(6) -0.0218(8) -0.0144(7)
F3 0.0950(14) 0.0255(7) 0.0345(8) -0.0155(6) 0.0162(8) -0.0279(8)
F4 0.0437(10) 0.0948(15) 0.0340(9) 0.0055(9) 0.0190(7) 0.0008(10)
F5 0.1027(15) 0.0738(12) 0.0171(7) -0.0092(7) -0.0052(8) -0.0514(12)
F6 0.1006(15) 0.0450(9) 0.0216(7) -0.0049(6) 0.0141(8) -0.0397(10)
F7 0.0201(6) 0.0402(7) 0.0395(7) -0.0121(6) 0.0036(5) -0.0108(5)
F8 0.0459(10) 0.1335(19) 0.0230(7) -0.0161(9) 0.0106(7) -0.0456(11)
F9 0.0376(9) 0.0321(8) 0.1269(18) 0.0057(10) 0.0244(10) -0.0198(7)
F10 0.0493(10) 0.0178(7) 0.0964(14) -0.0037(8) 0.0202(9) -0.0092(7)
F11 0.0297(7) 0.0369(8) 0.0546(9) -0.0166(7) -0.0185(7) 0.0035(6)
F12 0.0392(8) 0.0417(8) 0.0444(8) -0.0259(7) -0.0006(6) -0.0052(6)
F13 0.0449(9) 0.0835(13) 0.0387(9) 0.0230(8) -0.0225(7) -0.0357(9)
F14 0.134(2) 0.1154(18) 0.0801(14) 0.0464(13) -0.0794(15) -0.1043(18)
F15 0.0493(12) 0.1079(19) 0.0717(14) -0.0033(13) -0.0288(11) 0.0262(12)
F16 0.0252(6) 0.0378(7) 0.0331(7) 0.0103(6) 0.0008(5) -0.0076(6)
F17 0.0723(11) 0.0388(8) 0.0306(7) -0.0174(6) 0.0191(7) -0.0294(8)
F18 0.0255(7) 0.0451(8) 0.0422(8) 0.0001(6) 0.0048(6) -0.0215(6)
F19 0.0791(13) 0.0696(12) 0.0213(7) -0.0165(8) -0.0043(8) 0.0032(10)
F20 0.1034(15) 0.0340(8) 0.0543(10) -0.0286(8) 0.0402(10) -0.0371(9)
F21 0.0486(10) 0.137(2) 0.0617(11) -0.0691(13) 0.0367(9) -0.0590(12)
F22 0.0349(8) 0.0796(13) 0.0359(8) -0.0011(8) -0.0143(7) 0.0099(8)
F23 0.0248(7) 0.0586(10) 0.0692(11) -0.0369(9) -0.0144(7) 0.0099(7)
F24 0.0207(7) 0.0604(11) 0.1218(18) -0.0102(11) -0.0027(9) -0.0202(8)
Cl1S 0.152(4) 0.105(2) 0.0380(12) 0.0021(13) 0.0036(19) -0.044(2)
Cl2S 0.0750(17) 0.122(3) 0.0623(18) -0.0304(17) 0.0016(11) -0.0676(19)

loop_
_atom_type_symbol
_atom_type_description
_atom_type_scat_dispersion_real
_atom_type_scat_dispersion_imag
_atom_type_scat_source
C C 0.0033 0.0016 'International Tables Vol C Tables 4.2.6.8 and 6.1.1.4'
H H 0.0000 0.0000 'International Tables Vol C Tables 4.2.6.8 and 6.1.1.4'
B B 0.0013 0.0007 'International Tables Vol C Tables 4.2.6.8 and 6.1.1.4'
Cl Cl 0.1484 0.1585 'International Tables Vol C Tables 4.2.6.8 and 6.1.1.4'
F F 0.0171 0.0103 'International Tables Vol C Tables 4.2.6.8 and 6.1.1.4'
Fe Fe 0.3463 0.8444 'International Tables Vol C Tables 4.2.6.8 and 6.1.1.4'
N N 0.0061 0.0033 'International Tables Vol C Tables 4.2.6.8 and 6.1.1.4'
P P 0.1023 0.0942 'International Tables Vol C Tables 4.2.6.8 and 6.1.1.4'
Pd Pd -0.9988 1.0072 'International Tables Vol C Tables 4.2.6.8 and 6.1.1.4'

loop_
_geom_angle_atom_site_label_1
_geom_angle_atom_site_label_2
_geom_angle_atom_site_label_3
_geom_angle
_geom_angle_site_symmetry_1
_geom_angle_site_symmetry_3
_geom_angle_publ_flag
N1 Pd1 P1 91.03(4) . . ?
N1 Pd1 Cl1 176.65(4) . . ?
P1 Pd1 Cl1 92.321(16) . . ?
N1 Pd1 Cl1 90.28(4) . 2_666 ?
P1 Pd1 Cl1 178.625(16) . 2_666 ?
Cl1 Pd1 Cl1 86.365(15) . 2_666 ?
Pd1 Cl1 Pd1 93.635(15) . 2_666 ?
C6 Fe1 C1 105.79(7) . . ?
C6 Fe1 C7 41.85(7) . . ?
C1 Fe1 C7 120.01(8) . . ?
C6 Fe1 C10 41.86(7) . . ?
C1 Fe1 C10 123.89(8) . . ?
C7 Fe1 C10 70.12(8) . . ?
C6 Fe1 C5 119.57(8) . . ?
C1 Fe1 C5 41.26(7) . . ?
C7 Fe1 C5 155.94(8) . . ?
C10 Fe1 C5 106.14(8) . . ?
C6 Fe1 C2 123.67(7) . . ?
C1 Fe1 C2 41.04(7) . . ?
C7 Fe1 C2 106.45(8) . . ?
C10 Fe1 C2 161.53(8) . . ?
C5 Fe1 C2 69.22(8) . . ?
C6 Fe1 C4 155.76(8) . . ?
C1 Fe1 C4 68.76(8) . . ?
C7 Fe1 C4 161.49(8) . . ?
C10 Fe1 C4 120.29(9) . . ?
C5 Fe1 C4 40.81(8) . . ?
C2 Fe1 C4 68.60(8) . . ?
C6 Fe1 C3 161.43(8) . . ?
C1 Fe1 C3 68.69(8) . . ?
C7 Fe1 C3 124.27(8) . . ?
C10 Fe1 C3 155.89(8) . . ?
C5 Fe1 C3 68.74(8) . . ?
C2 Fe1 C3 40.73(8) . . ?
C4 Fe1 C3 40.55(9) . . ?
C6 Fe1 C9 69.30(8) . . ?
C1 Fe1 C9 161.71(8) . . ?
C7 Fe1 C9 68.82(9) . . ?
C10 Fe1 C9 40.88(8) . . ?
C5 Fe1 C9 124.65(9) . . ?
C2 Fe1 C9 156.21(8) . . ?
C4 Fe1 C9 108.09(9) . . ?
C3 Fe1 C9 121.42(8) . . ?
C6 Fe1 C8 69.39(8) . . ?
C1 Fe1 C8 156.05(8) . . ?
C7 Fe1 C8 40.85(8) . . ?
C10 Fe1 C8 69.01(9) . . ?
C5 Fe1 C8 161.64(8) . . ?
C2 Fe1 C8 120.94(8) . . ?
C4 Fe1 C8 125.14(8) . . ?
C3 Fe1 C8 108.04(8) . . ?
C9 Fe1 C8 40.38(9) . . ?
C6 P1 C18 110.00(8) . . ?
C6 P1 C12 106.61(8) . . ?
C18 P1 C12 104.05(8) . . ?
C6 P1 Pd1 109.52(6) . . ?
C18 P1 Pd1 112.76(6) . . ?
C12 P1 Pd1 113.61(6) . . ?
C11 N1 C1 115.85(15) . . ?
C11 N1 Pd1 122.62(12) . . ?
C1 N1 Pd1 120.78(12) . . ?
C11 N2 C24 124.13(16) . . ?
C11 N2 H2N 115.0 . . ?
C24 N2 H2N 119.2 . . ?
C2 C1 N1 124.70(16) . . ?
C2 C1 C5 108.68(16) . . ?
N1 C1 C5 126.61(16) . . ?
C2 C1 Fe1 70.43(10) . . ?
N1 C1 Fe1 126.05(12) . . ?
C5 C1 Fe1 70.08(10) . . ?
C3 C2 C1 107.34(17) . . ?
C3 C2 Fe1 69.78(11) . . ?
C1 C2 Fe1 68.53(10) . . ?
C3 C2 H2 126.3 . . ?
C1 C2 H2 126.3 . . ?
Fe1 C2 H2 126.9 . . ?
C4 C3 C2 108.40(17) . . ?
C4 C3 Fe1 69.72(11) . . ?
C2 C3 Fe1 69.50(11) . . ?
C4 C3 H3 125.8 . . ?
C2 C3 H3 125.8 . . ?
Fe1 C3 H3 126.6 . . ?
C3 C4 C5 108.40(17) . . ?
C3 C4 Fe1 69.73(12) . . ?
C5 C4 Fe1 69.22(11) . . ?
C3 C4 H4 125.8 . . ?
C5 C4 H4 125.8 . . ?
Fe1 C4 H4 126.8 . . ?
C4 C5 C1 107.17(17) . . ?
C4 C5 Fe1 69.97(11) . . ?
C1 C5 Fe1 68.66(10) . . ?
C4 C5 H5 126.4 . . ?
C1 C5 H5 126.4 . . ?
Fe1 C5 H5 126.5 . . ?
C7 C6 C10 107.61(16) . . ?
C7 C6 P1 123.22(14) . . ?
C10 C6 P1 128.96(14) . . ?
C7 C6 Fe1 69.56(10) . . ?
C10 C6 Fe1 69.68(10) . . ?
P1 C6 Fe1 122.12(9) . . ?
C8 C7 C6 107.76(17) . . ?
C8 C7 Fe1 70.69(12) . . ?
C6 C7 Fe1 68.58(10) . . ?
C8 C7 H7 126.1 . . ?
C6 C7 H7 126.1 . . ?
Fe1 C7 H7 126.2 . . ?
C9 C8 C7 108.37(18) . . ?
C9 C8 Fe1 69.70(12) . . ?
C7 C8 Fe1 68.46(11) . . ?
C9 C8 H8 125.8 . . ?
C7 C8 H8 125.8 . . ?
Fe1 C8 H8 127.6 . . ?
C8 C9 C10 108.93(18) . . ?
C8 C9 Fe1 69.92(11) . . ?
C10 C9 Fe1 68.67(11) . . ?
C8 C9 H9 125.5 . . ?
C10 C9 H9 125.5 . . ?
Fe1 C9 H9 127.5 . . ?
C9 C10 C6 107.33(18) . . ?
C9 C10 Fe1 70.44(11) . . ?
C6 C10 Fe1 68.46(10) . . ?
C9 C10 H10 126.3 . . ?
C6 C10 H10 126.3 . . ?
Fe1 C10 H10 126.3 . . ?
N1 C11 N2 124.85(17) . . ?
N1 C11 H11 117.6 . . ?
N2 C11 H11 117.6 . . ?
C13 C12 C17 119.62(17) . . ?
C13 C12 P1 121.64(15) . . ?
C17 C12 P1 118.70(14) . . ?
C14 C13 C12 120.07(19) . . ?
C14 C13 H13 120.0 . . ?
C12 C13 H13 120.0 . . ?
C15 C14 C13 120.1(2) . . ?
C15 C14 H14 120.0 . . ?
C13 C14 H14 120.0 . . ?
C16 C15 C14 120.14(19) . . ?
C16 C15 H15 119.9 . . ?
C14 C15 H15 119.9 . . ?
C15 C16 C17 120.3(2) . . ?
C15 C16 H16 119.8 . . ?
C17 C16 H16 119.9 . . ?
C16 C17 C12 119.78(19) . . ?
C16 C17 H17 120.1 . . ?
C12 C17 H17 120.1 . . ?
C19 C18 C23 119.38(17) . . ?
C19 C18 P1 119.66(13) . . ?
C23 C18 P1 120.59(14) . . ?
C20 C19 C18 120.23(17) . . ?
C20 C19 H19 119.9 . . ?
C18 C19 H19 119.9 . . ?
C21 C20 C19 120.20(18) . . ?
C21 C20 H20 119.9 . . ?
C19 C20 H20 119.9 . . ?
C20 C21 C22 120.03(18) . . ?
C20 C21 H21 120.0 . . ?
C22 C21 H21 120.0 . . ?
C21 C22 C23 120.40(18) . . ?
C21 C22 H22 119.8 . . ?
C23 C22 H22 119.8 . . ?
C22 C23 C18 119.73(17) . . ?
C22 C23 H23 120.1 . . ?
C18 C23 H23 120.1 . . ?
N2 C24 C26 110.25(17) . . ?
N2 C24 C25 108.01(17) . . ?
C26 C24 C25 112.85(19) . . ?
N2 C24 H24 108.5 . . ?
C26 C24 H24 108.5 . . ?
C25 C24 H24 108.5 . . ?
C24 C25 H25A 109.5 . . ?
C24 C25 H25B 109.5 . . ?
H25A C25 H25B 109.5 . . ?
C24 C25 H25C 109.5 . . ?
H25A C25 H25C 109.5 . . ?
H25B C25 H25C 109.5 . . ?
C24 C26 H26A 109.5 . . ?
C24 C26 H26B 109.5 . . ?
H26A C26 H26B 109.5 . . ?
C24 C26 H26C 109.5 . . ?
H26A C26 H26C 109.5 . . ?
H26B C26 H26C 109.5 . . ?
C39 B1 C47 111.59(14) . . ?
C39 B1 C55 104.30(14) . . ?
C47 B1 C55 112.38(15) . . ?
C39 B1 C31 113.27(15) . . ?
C47 B1 C31 105.35(14) . . ?
C55 B1 C31 110.13(14) . . ?
C32 C31 C36 115.66(17) . . ?
C32 C31 B1 119.22(16) . . ?
C36 C31 B1 125.11(16) . . ?
C33 C32 C31 122.39(17) . . ?
C33 C32 H32 118.8 . . ?
C31 C32 H32 118.8 . . ?
C34 C33 C32 120.61(18) . . ?
C34 C33 C37 119.68(17) . . ?
C32 C33 C37 119.71(17) . . ?
C35 C34 C33 117.97(18) . . ?
C35 C34 H34 121.0 . . ?
C33 C34 H34 121.0 . . ?
C34 C35 C36 121.34(18) . . ?
C34 C35 C38 117.75(18) . . ?
C36 C35 C38 120.90(18) . . ?
C35 C36 C31 121.95(18) . . ?
C35 C36 H36 119.0 . . ?
C31 C36 H36 119.0 . . ?
F2 C37 F3 106.3(2) . . ?
F2 C37 F1 104.96(19) . . ?
F3 C37 F1 106.83(19) . . ?
F2 C37 C33 112.80(19) . . ?
F3 C37 C33 113.12(18) . . ?
F1 C37 C33 112.26(19) . . ?
F6 C38 F4 106.6(2) . . ?
F6 C38 F5 106.33(19) . . ?
F4 C38 F5 105.4(2) . . ?
F6 C38 C35 113.88(18) . . ?
F4 C38 C35 112.06(19) . . ?
F5 C38 C35 112.0(2) . . ?
C44 C39 C40 115.40(17) . . ?
C44 C39 B1 123.19(16) . . ?
C40 C39 B1 121.21(16) . . ?
C41 C40 C39 122.24(18) . . ?
C41 C40 H40 118.9 . . ?
C39 C40 H40 118.9 . . ?
C42 C41 C40 121.14(18) . . ?
C42 C41 C45 120.18(18) . . ?
C40 C41 C45 118.64(18) . . ?
C43 C42 C41 117.69(18) . . ?
C43 C42 H42 121.2 . . ?
C41 C42 H42 121.2 . . ?
C42 C43 C44 121.20(18) . . ?
C42 C43 C46 120.48(18) . . ?
C44 C43 C46 118.32(18) . . ?
C43 C44 C39 122.26(17) . . ?
C43 C44 H44 118.9 . . ?
C39 C44 H44 118.9 . . ?
F7 C45 F9 105.5(2) . . ?
F7 C45 F8 105.4(2) . . ?
F9 C45 F8 108.1(2) . . ?
F7 C45 C41 112.81(18) . . ?
F9 C45 C41 112.71(19) . . ?
F8 C45 C41 111.76(19) . . ?
F10 C46 F11 108.3(2) . . ?
F10 C46 F12 105.00(19) . . ?
F11 C46 F12 105.01(18) . . ?
F10 C46 C43 113.32(18) . . ?
F11 C46 C43 112.83(18) . . ?
F12 C46 C43 111.78(18) . . ?
C52 C47 C48 115.47(17) . . ?
C52 C47 B1 124.41(16) . . ?
C48 C47 B1 119.99(16) . . ?
C49 C48 C47 122.18(18) . . ?
C49 C48 H48 118.9 . . ?
C47 C48 H48 118.9 . . ?
C48 C49 C50 121.15(18) . . ?
C48 C49 C53 121.40(19) . . ?
C50 C49 C53 117.43(18) . . ?
C51 C50 C49 117.95(18) . . ?
C51 C50 H50 121.0 . . ?
C49 C50 H50 121.0 . . ?
C50 C51 C52 120.91(18) . . ?
C50 C51 C54 119.93(17) . . ?
C52 C51 C54 118.97(17) . . ?
C47 C52 C51 122.33(17) . . ?
C47 C52 H52 118.8 . . ?
C51 C52 H52 118.8 . . ?
F14 C53 F13 108.0(2) . . ?
F14 C53 F15 104.6(2) . . ?
F13 C53 F15 105.3(2) . . ?
F14 C53 C49 112.6(2) . . ?
F13 C53 C49 114.35(19) . . ?
F15 C53 C49 111.3(2) . . ?
F16 C54 F17 107.12(18) . . ?
F16 C54 F18 106.45(16) . . ?
F17 C54 F18 105.72(17) . . ?
F16 C54 C51 112.94(16) . . ?
F17 C54 C51 111.21(16) . . ?
F18 C54 C51 112.92(18) . . ?
C56 C55 C60 115.47(16) . . ?
C56 C55 B1 121.55(16) . . ?
C60 C55 B1 122.85(16) . . ?
C57 C56 C55 122.29(17) . . ?
C57 C56 H56 118.9 . . ?
C55 C56 H56 118.9 . . ?
C58 C57 C56 121.14(17) . . ?
C58 C57 C61 119.38(17) . . ?
C56 C57 C61 119.47(17) . . ?
C57 C58 C59 117.57(17) . . ?
C57 C58 H58 121.2 . . ?
C59 C58 H58 121.2 . . ?
C60 C59 C58 121.39(17) . . ?
C60 C59 C62 119.82(17) . . ?
C58 C59 C62 118.79(18) . . ?
C59 C60 C55 122.05(17) . . ?
C59 C60 H60 119.0 . . ?
C55 C60 H60 119.0 . . ?
F21 C61 F20 107.7(2) . . ?
F21 C61 F19 104.3(2) . . ?
F20 C61 F19 105.0(2) . . ?
F21 C61 C57 113.17(17) . . ?
F20 C61 C57 113.23(17) . . ?
F19 C61 C57 112.72(18) . . ?
F24 C62 F23 105.8(2) . . ?
F24 C62 F22 107.5(2) . . ?
F23 C62 F22 104.8(2) . . ?
F24 C62 C59 112.7(2) . . ?
F23 C62 C59 112.75(18) . . ?
F22 C62 C59 112.67(18) . . ?
Cl2S C1S C1S 70.1(6) 2_655 2_655 ?
Cl2S C1S Cl1S 133.8(6) 2_655 2_655 ?
C1S C1S Cl1S 66.5(5) 2_655 2_655 ?
Cl2S C1S Cl2S 121.4(5) 2_655 . ?
C1S C1S Cl2S 51.3(5) 2_655 . ?
Cl1S C1S Cl2S 20.48(19) 2_655 . ?
Cl2S C1S Cl1S 17.6(2) 2_655 . ?
C1S C1S Cl1S 60.4(5) 2_655 . ?
Cl1S C1S Cl1S 126.8(5) 2_655 . ?
Cl2S C1S Cl1S 110.0(5) . . ?
Cl2S C1S H1S1 92.2 2_655 . ?
C1S C1S H1S1 114.0 2_655 . ?
Cl1S C1S H1S1 91.4 2_655 . ?
Cl2S C1S H1S1 109.7 . . ?
Cl1S C1S H1S1 109.4 . . ?
Cl2S C1S H1S2 113.6 2_655 . ?
C1S C1S H1S2 137.4 2_655 . ?
Cl1S C1S H1S2 108.8 2_655 . ?
Cl2S C1S H1S2 109.6 . . ?
Cl1S C1S H1S2 109.7 . . ?
H1S1 C1S H1S2 108.3 . . ?
Cl2S Cl1S C1S 82.0(7) 2_655 2_655 ?
Cl2S Cl1S C1S 45.2(6) 2_655 . ?
C1S Cl1S C1S 53.2(5) 2_655 . ?
Cl1S Cl2S C1S 117.2(8) 2_655 2_655 ?
Cl1S Cl2S C1S 77.6(7) 2_655 . ?
C1S Cl2S C1S 58.6(5) 2_655 . ?

loop_
_geom_bond_atom_site_label_1
_geom_bond_atom_site_label_2
_geom_bond_distance
_geom_bond_site_symmetry_2
_geom_bond_publ_flag
Pd1 N1 2.0334(15) . ?
Pd1 P1 2.2450(4) . ?
Pd1 Cl1 2.3153(4) . ?
Pd1 Cl1 2.4097(4) 2_666 ?
Fe1 C6 2.0122(18) . ?
Fe1 C1 2.0181(18) . ?
Fe1 C7 2.0254(19) . ?
Fe1 C10 2.0286(19) . ?
Fe1 C5 2.0370(19) . ?
Fe1 C2 2.0433(18) . ?
Fe1 C4 2.047(2) . ?
Fe1 C3 2.047(2) . ?
Fe1 C9 2.052(2) . ?
Fe1 C8 2.055(2) . ?
P1 C6 1.7849(18) . ?
P1 C18 1.8056(18) . ?
P1 C12 1.8148(18) . ?
N1 C11 1.305(2) . ?
N1 C1 1.426(2) . ?
N2 C11 1.318(2) . ?
N2 C24 1.474(2) . ?
N2 H2N 0.8657 . ?
C1 C2 1.424(3) . ?
C1 C5 1.429(2) . ?
C2 C3 1.423(3) . ?
C2 H2 0.9500 . ?
C3 C4 1.419(3) . ?
C3 H3 0.9500 . ?
C4 C5 1.424(3) . ?
C4 H4 0.9500 . ?
C5 H5 0.9500 . ?
C6 C7 1.442(3) . ?
C6 C10 1.443(3) . ?
C7 C8 1.424(3) . ?
C7 H7 0.9500 . ?
C8 C9 1.418(3) . ?
C8 H8 0.9500 . ?
C9 C10 1.425(3) . ?
C9 H9 0.9500 . ?
C10 H10 0.9500 . ?
C11 H11 0.9500 . ?
C12 C13 1.393(3) . ?
C12 C17 1.397(3) . ?
C13 C14 1.392(3) . ?
C13 H13 0.9500 . ?
C14 C15 1.384(3) . ?
C14 H14 0.9500 . ?
C15 C16 1.384(3) . ?
C15 H15 0.9500 . ?
C16 C17 1.391(3) . ?
C16 H16 0.9500 . ?
C17 H17 0.9500 . ?
C18 C19 1.392(2) . ?
C18 C23 1.398(2) . ?
C19 C20 1.387(3) . ?
C19 H19 0.9500 . ?
C20 C21 1.379(3) . ?
C20 H20 0.9500 . ?
C21 C22 1.384(3) . ?
C21 H21 0.9500 . ?
C22 C23 1.387(3) . ?
C22 H22 0.9500 . ?
C23 H23 0.9500 . ?
C24 C26 1.515(3) . ?
C24 C25 1.523(3) . ?
C24 H24 1.0000 . ?
C25 H25A 0.9800 . ?
C25 H25B 0.9800 . ?
C25 H25C 0.9800 . ?
C26 H26A 0.9800 . ?
C26 H26B 0.9800 . ?
C26 H26C 0.9800 . ?
B1 C39 1.639(3) . ?
B1 C47 1.642(3) . ?
B1 C55 1.643(3) . ?
B1 C31 1.643(3) . ?
C31 C32 1.399(3) . ?
C31 C36 1.402(3) . ?
C32 C33 1.395(3) . ?
C32 H32 0.9500 . ?
C33 C34 1.386(3) . ?
C33 C37 1.490(3) . ?
C34 C35 1.382(3) . ?
C34 H34 0.9500 . ?
C35 C36 1.389(3) . ?
C35 C38 1.498(3) . ?
C36 H36 0.9500 . ?
C37 F2 1.329(3) . ?
C37 F3 1.331(2) . ?
C37 F1 1.341(3) . ?
C38 F6 1.319(3) . ?
C38 F4 1.330(3) . ?
C38 F5 1.332(3) . ?
C39 C44 1.399(3) . ?
C39 C40 1.404(3) . ?
C40 C41 1.390(3) . ?
C40 H40 0.9500 . ?
C41 C42 1.384(3) . ?
C41 C45 1.501(3) . ?
C42 C43 1.383(3) . ?
C42 H42 0.9500 . ?
C43 C44 1.392(3) . ?
C43 C46 1.496(3) . ?
C44 H44 0.9500 . ?
C45 F7 1.331(3) . ?
C45 F9 1.333(3) . ?
C45 F8 1.333(3) . ?
C46 F10 1.333(3) . ?
C46 F11 1.333(3) . ?
C46 F12 1.345(3) . ?
C47 C52 1.398(3) . ?
C47 C48 1.408(3) . ?
C48 C49 1.387(3) . ?
C48 H48 0.9500 . ?
C49 C50 1.389(3) . ?
C49 C53 1.500(3) . ?
C50 C51 1.380(3) . ?
C50 H50 0.9500 . ?
C51 C52 1.399(3) . ?
C51 C54 1.496(3) . ?
C52 H52 0.9500 . ?
C53 F14 1.309(3) . ?
C53 F13 1.314(3) . ?
C53 F15 1.333(3) . ?
C54 F16 1.332(2) . ?
C54 F17 1.337(2) . ?
C54 F18 1.338(2) . ?
C55 C56 1.404(2) . ?
C55 C60 1.406(2) . ?
C56 C57 1.390(3) . ?
C56 H56 0.9500 . ?
C57 C58 1.386(3) . ?
C57 C61 1.496(3) . ?
C58 C59 1.389(3) . ?
C58 H58 0.9500 . ?
C59 C60 1.388(3) . ?
C59 C62 1.503(3) . ?
C60 H60 0.9500 . ?
C61 F21 1.308(3) . ?
C61 F20 1.313(2) . ?
C61 F19 1.330(3) . ?
C62 F24 1.314(3) . ?
C62 F23 1.326(3) . ?
C62 F22 1.335(3) . ?
C1S Cl2S 1.430(8) 2_655 ?
C1S C1S 1.565(16) 2_655 ?
C1S Cl1S 1.700(9) 2_655 ?
C1S Cl2S 1.724(8) . ?
C1S Cl1S 1.793(9) . ?
C1S H1S1 0.9916 . ?
C1S H1S2 0.9911 . ?
Cl1S Cl2S 0.609(5) 2_655 ?
